data_1569607
loop_
_publ_author_name
'Doettinger, Florian'
'Kleeberg, Christian'
'Queff\'elec, Cl\'emence'
'Tschierlei, Stefanie'
'Pellegrin, Yann'
'Karnahl, Michael'

_publ_section_title
;
 Rich or poor: the impact of electron donation and withdrawal on the
 photophysical and photocatalytic properties of copper(i) complexes
;
_journal_issue 14
_journal_name_full 'Catalysis Science &amp; Technology'
_journal_page_first 4092
_journal_page_last 4106
_journal_paper_doi 10.1039/D3CY00132F
_journal_volume 13
_journal_year 2023
_chemical_formula_moiety 'C43 H38 Cu N2 O P2, F6 P, 2 (C H2 Cl2), 1/2 (C6 H14) '
_chemical_formula_sum 'C48 H49 Cl4 Cu F6 N2 O P3'
_chemical_formula_weight 1082.14
_space_group_crystal_system triclinic
_space_group_IT_number 2
_space_group_name_Hall '-P 1'
_space_group_name_H-M_alt 'P -1'
_atom_sites_solution_hydrogens geom
_atom_sites_solution_primary iterative
_atom_sites_solution_secondary difmap
_audit_creation_method SHELXL-2018/3
_audit_update_record
;
2023-01-23 deposited with the CCDC.	2023-06-02 downloaded from the CCDC.
;
_cell_angle_alpha 94.0490(10)
_cell_angle_beta 99.3730(10)
_cell_angle_gamma 100.6840(10)
_cell_formula_units_Z 2
_cell_length_a 9.75210(10)
_cell_length_b 15.5514(2)
_cell_length_c 16.6886(3)
_cell_measurement_reflns_used 81400
_cell_measurement_temperature 100(2)
_cell_measurement_theta_max 77.413
_cell_measurement_theta_min 2.699
_cell_volume 2440.59(6)
_computing_cell_refinement
;
 CrysAlisPro 1.171.41.105a (Rigaku Oxford Diffraction, 2021)
;
_computing_data_collection
;
 CrysAlisPro 1.171.41.105a (Rigaku Oxford Diffraction, 2021)
;
_computing_data_reduction
;
 CrysAlisPro 1.171.41.105a (Rigaku Oxford Diffraction, 2021)
;
_computing_molecular_graphics
;

;
_computing_publication_material
;
 Olex2 (Dolomanov et al., J. Appl. Cryst., 2009, 42, 339-341)
;
_computing_structure_refinement
;
 SHELXL-2018/3 (G. M. Sheldrick, Acta Cryst., 2015, C71, 3-8)
;
_computing_structure_solution
;
 SHELXT (Ver. 2018/2) (G. M. Sheldrick, Acta Cryst., 2015, A71, 3-8)
;
_diffrn_ambient_environment N~2~
_diffrn_ambient_temperature 100(2)
_diffrn_detector 'CCD plate'
_diffrn_detector_type HyPix
_diffrn_measured_fraction_theta_full 0.999
_diffrn_measured_fraction_theta_max 0.990
_diffrn_measurement_device 'four-circle diffractometer'
_diffrn_measurement_device_type 'XtaLAB Synergy, Single source at home/near, HyPix'
_diffrn_measurement_method \w-scan
_diffrn_radiation_monochromator mirror
_diffrn_radiation_probe x-ray
_diffrn_radiation_type CuK\a
_diffrn_radiation_wavelength 1.54184
_diffrn_reflns_av_R_equivalents 0.0554
_diffrn_reflns_av_unetI/netI 0.0205
_diffrn_reflns_Laue_measured_fraction_full 0.999
_diffrn_reflns_Laue_measured_fraction_max 0.990
_diffrn_reflns_limit_h_max 12
_diffrn_reflns_limit_h_min -12
_diffrn_reflns_limit_k_max 19
_diffrn_reflns_limit_k_min -19
_diffrn_reflns_limit_l_max 21
_diffrn_reflns_limit_l_min -21
_diffrn_reflns_number 142083
_diffrn_reflns_point_group_measured_fraction_full 0.999
_diffrn_reflns_point_group_measured_fraction_max 0.990
_diffrn_reflns_theta_full 67.684
_diffrn_reflns_theta_max 77.692
_diffrn_reflns_theta_min 2.698
_diffrn_source 'micro-focus sealed X-ray tube'
_diffrn_source_type 'PhotonJet (Cu) X-ray Source'
_exptl_absorpt_coefficient_mu 4.102
_exptl_absorpt_correction_T_max 1.000
_exptl_absorpt_correction_T_min 0.240
_exptl_absorpt_correction_type gaussian
_exptl_absorpt_process_details
;
 CrysAlisPro 1.171.41.105a (Rigaku Oxford Diffraction, 2021)
 Numerical absorption correction based on gaussian integration over
 a multifaceted crystal model
 Empirical absorption correction using spherical harmonics,
 implemented in SCALE3 ABSPACK scaling algorithm.
 
 Empirical correction (ABSPACK) includes:
    - Absorption correction using spherical harmonics
    - Frame scaling
    - Detector area scaling
;
_exptl_crystal_colour 'light yellow'
_exptl_crystal_density_diffrn 1.473
_exptl_crystal_description fragment
_exptl_crystal_F_000 1110
_exptl_crystal_recrystallization_method
;
 From a solution in DCM and n-hexane at rt.
;
_exptl_crystal_size_max 0.320
_exptl_crystal_size_mid 0.180
_exptl_crystal_size_min 0.150
_refine_diff_density_max 0.981
_refine_diff_density_min -0.783
_refine_diff_density_rms 0.077
_refine_ls_extinction_method none
_refine_ls_goodness_of_fit_ref 1.037
_refine_ls_hydrogen_treatment constr
_refine_ls_matrix_type full
_refine_ls_number_parameters 604
_refine_ls_number_reflns 10316
_refine_ls_number_restraints 0
_refine_ls_restrained_S_all 1.037
_refine_ls_R_factor_all 0.0479
_refine_ls_R_factor_gt 0.0463
_refine_ls_shift/su_max 0.001
_refine_ls_shift/su_mean 0.000
_refine_ls_structure_factor_coef Fsqd
_refine_ls_weighting_details 'w=1/[\s^2^(Fo^2^)+(0.0726P)^2^+2.6896P] where P=(Fo^2^+2Fc^2^)/3'
_refine_ls_weighting_scheme calc
_refine_ls_wR_factor_gt 0.1255
_refine_ls_wR_factor_ref 0.1268
_reflns_number_gt 9809
_reflns_number_total 10316
_reflns_threshold_expression 'I > 2\s(I)'
_cod_data_source_file d3cy00132f2.cif
_cod_data_source_block tsc3ck
_cod_database_code 1569607
_shelx_shelxl_version_number 2018/3
_shelx_space_group_comment
;
The symmetry employed for this shelxl refinement is uniquely defined
by the following loop, which should always be used as a source of
symmetry information in preference to the above space-group names.
They are only intended as comments.
;
_shelx_estimated_absorpt_t_min 0.354
_shelx_estimated_absorpt_t_max 0.578

loop_
_space_group_symop_operation_xyz
'x, y, z'
'-x, -y, -z'

loop_
_atom_site_label
_atom_site_type_symbol
_atom_site_fract_x
_atom_site_fract_y
_atom_site_fract_z
_atom_site_U_iso_or_equiv
_atom_site_adp_type
_atom_site_occupancy
_atom_site_site_symmetry_order
_atom_site_calc_flag
_atom_site_refinement_flags_posn
_atom_site_refinement_flags_adp
_atom_site_refinement_flags_occupancy
_atom_site_disorder_assembly
_atom_site_disorder_group
Cu1 Cu 0.70884(3) 0.71670(2) 0.34950(2) 0.02251(9) Uani 1 1 d . . . . .
P1 P 0.68289(5) 0.71804(3) 0.21161(3) 0.02155(12) Uani 1 1 d . . . . .
P2 P 0.61075(5) 0.82037(3) 0.40973(3) 0.02061(11) Uani 1 1 d . . . . .
O1 O 0.69881(15) 0.90102(9) 0.27385(9) 0.0222(3) Uani 1 1 d . . . . .
N1 N 0.6274(2) 0.59425(13) 0.37751(13) 0.0318(4) Uani 1 1 d . . . . .
N2 N 0.9055(2) 0.71817(13) 0.41238(12) 0.0286(4) Uani 1 1 d . . . . .
C1 C 0.7855(2) 0.89858(14) 0.21570(13) 0.0223(4) Uani 1 1 d . . . . .
C2 C 0.7764(2) 0.81605(14) 0.17383(13) 0.0224(4) Uani 1 1 d . . . . .
C3 C 0.8589(2) 0.81280(15) 0.11279(13) 0.0257(4) Uani 1 1 d . . . . .
H3 H 0.854647 0.758384 0.081874 0.031 Uiso 1 1 calc R U . . .
C4 C 0.9467(2) 0.88834(15) 0.09701(14) 0.0275(4) Uani 1 1 d . . . . .
H4 H 1.001062 0.885274 0.054905 0.033 Uiso 1 1 calc R U . . .
C5 C 0.9560(2) 0.96839(15) 0.14221(14) 0.0267(4) Uani 1 1 d . . . . .
H5 H 1.018179 1.019213 0.131465 0.032 Uiso 1 1 calc R U . . .
C6 C 0.8750(2) 0.97507(14) 0.20322(13) 0.0237(4) Uani 1 1 d . . . . .
C7 C 0.8765(2) 1.06076(14) 0.25475(14) 0.0260(4) Uani 1 1 d . . . . .
C8 C 0.8496(2) 1.03683(14) 0.33875(14) 0.0239(4) Uani 1 1 d . . . . .
C9 C 0.9056(2) 1.09011(14) 0.41237(14) 0.0270(4) Uani 1 1 d . . . . .
H9 H 0.969785 1.144111 0.412237 0.032 Uiso 1 1 calc R U . . .
C10 C 0.8688(2) 1.06511(15) 0.48543(14) 0.0278(4) Uani 1 1 d . . . . .
H10 H 0.907519 1.102406 0.534577 0.033 Uiso 1 1 calc R U . . .
C11 C 0.7759(2) 0.98620(14) 0.48766(13) 0.0248(4) Uani 1 1 d . . . . .
H11 H 0.750867 0.970181 0.538029 0.030 Uiso 1 1 calc R U . . .
C12 C 0.7195(2) 0.93046(14) 0.41588(13) 0.0230(4) Uani 1 1 d . . . . .
C13 C 0.7581(2) 0.95815(14) 0.34341(13) 0.0222(4) Uani 1 1 d . . . . .
C14 C 1.0165(3) 1.12618(16) 0.26077(17) 0.0359(5) Uani 1 1 d . . . . .
H14A H 1.094610 1.100816 0.287460 0.054 Uiso 1 1 calc R U . . .
H14B H 1.012959 1.180726 0.292877 0.054 Uiso 1 1 calc R U . . .
H14C H 1.031596 1.138955 0.205847 0.054 Uiso 1 1 calc R U . . .
C15 C 0.7539(3) 1.10217(16) 0.21449(15) 0.0332(5) Uani 1 1 d . . . . .
H15A H 0.765889 1.113383 0.158744 0.050 Uiso 1 1 calc R U . . .
H15B H 0.754518 1.157728 0.246285 0.050 Uiso 1 1 calc R U . . .
H15C H 0.663335 1.061683 0.212865 0.050 Uiso 1 1 calc R U . . .
C16 C 0.4947(2) 0.70652(14) 0.17044(13) 0.0247(4) Uani 1 1 d . . . . .
C17 C 0.4064(2) 0.62883(15) 0.18359(14) 0.0289(4) Uani 1 1 d . . . . .
H17 H 0.446359 0.585780 0.211769 0.035 Uiso 1 1 calc R U . . .
C18 C 0.2617(2) 0.61429(16) 0.15590(15) 0.0313(5) Uani 1 1 d . . . . .
H18 H 0.202822 0.560871 0.164017 0.038 Uiso 1 1 calc R U . . .
C19 C 0.2024(2) 0.67788(17) 0.11620(15) 0.0329(5) Uani 1 1 d . . . . .
H19 H 0.102908 0.668275 0.097528 0.040 Uiso 1 1 calc R U . . .
C20 C 0.2889(3) 0.75524(18) 0.10395(16) 0.0348(5) Uani 1 1 d . . . . .
H20 H 0.248154 0.798861 0.077172 0.042 Uiso 1 1 calc R U . . .
C21 C 0.4350(2) 0.76975(16) 0.13053(14) 0.0298(5) Uani 1 1 d . . . . .
H21 H 0.493773 0.822769 0.121367 0.036 Uiso 1 1 calc R U . . .
C22 C 0.7287(2) 0.62939(14) 0.14996(14) 0.0248(4) Uani 1 1 d . . . . .
C23 C 0.6621(2) 0.60321(15) 0.06919(14) 0.0289(4) Uani 1 1 d . . . . .
H23 H 0.588005 0.630442 0.045376 0.035 Uiso 1 1 calc R U . . .
C24 C 0.7031(3) 0.53770(16) 0.02334(15) 0.0335(5) Uani 1 1 d . . . . .
H24 H 0.656550 0.519668 -0.031466 0.040 Uiso 1 1 calc R U . . .
C25 C 0.8127(3) 0.49847(16) 0.05787(17) 0.0346(5) Uani 1 1 d . . . . .
H25 H 0.842270 0.454513 0.026158 0.041 Uiso 1 1 calc R U . . .
C26 C 0.8786(2) 0.52324(15) 0.13815(16) 0.0324(5) Uani 1 1 d . . . . .
H26 H 0.952770 0.495914 0.161647 0.039 Uiso 1 1 calc R U . . .
C27 C 0.8363(2) 0.58837(14) 0.18470(15) 0.0272(4) Uani 1 1 d . . . . .
H27 H 0.880788 0.604785 0.240072 0.033 Uiso 1 1 calc R U . . .
C28 C 0.4356(2) 0.83237(14) 0.35969(13) 0.0231(4) Uani 1 1 d . . . . .
C29 C 0.3312(2) 0.75571(15) 0.33895(13) 0.0266(4) Uani 1 1 d . . . . .
H29 H 0.354618 0.700016 0.347434 0.032 Uiso 1 1 calc R U . . .
C30 C 0.1926(2) 0.76110(17) 0.30581(14) 0.0317(5) Uani 1 1 d . . . . .
H30 H 0.121562 0.709004 0.292037 0.038 Uiso 1 1 calc R U . . .
C31 C 0.1581(2) 0.84189(18) 0.29293(14) 0.0319(5) Uani 1 1 d . . . . .
H31 H 0.063328 0.845249 0.270838 0.038 Uiso 1 1 calc R U . . .
C32 C 0.2614(2) 0.91797(17) 0.31216(14) 0.0314(5) Uani 1 1 d . . . . .
H32 H 0.237685 0.973338 0.302434 0.038 Uiso 1 1 calc R U . . .
C33 C 0.4003(2) 0.91350(15) 0.34578(14) 0.0268(4) Uani 1 1 d . . . . .
H33 H 0.470792 0.965844 0.359218 0.032 Uiso 1 1 calc R U . . .
C34 C 0.5849(2) 0.81210(13) 0.51522(13) 0.0223(4) Uani 1 1 d . . . . .
C35 C 0.6663(2) 0.76495(14) 0.56474(14) 0.0257(4) Uani 1 1 d . . . . .
H35 H 0.731888 0.736068 0.542953 0.031 Uiso 1 1 calc R U . . .
C36 C 0.6520(2) 0.75988(15) 0.64597(14) 0.0296(5) Uani 1 1 d . . . . .
H36 H 0.708549 0.728169 0.679674 0.036 Uiso 1 1 calc R U . . .
C37 C 0.5548(2) 0.80132(15) 0.67784(14) 0.0295(5) Uani 1 1 d . . . . .
H37 H 0.545342 0.798149 0.733374 0.035 Uiso 1 1 calc R U . . .
C38 C 0.4719(2) 0.84723(16) 0.62844(15) 0.0304(5) Uani 1 1 d . . . . .
H38 H 0.404933 0.874972 0.650070 0.037 Uiso 1 1 calc R U . . .
C39 C 0.4864(2) 0.85276(15) 0.54771(14) 0.0275(4) Uani 1 1 d . . . . .
H39 H 0.429269 0.884281 0.514165 0.033 Uiso 1 1 calc R U . . .
C40 C 0.6129(3) 0.52688(17) 0.40057(16) 0.0364(5) Uani 1 1 d . . . . .
C41 C 0.5946(4) 0.4400(2) 0.4300(2) 0.0561(8) Uani 1 1 d . . . . .
H41A H 0.645943 0.403034 0.401154 0.084 Uiso 1 1 calc R U . . .
H41B H 0.493489 0.412802 0.419963 0.084 Uiso 1 1 calc R U . . .
H41C H 0.631994 0.445907 0.488755 0.084 Uiso 1 1 calc R U . . .
C42 C 1.0040(2) 0.70333(15) 0.45068(14) 0.0278(4) Uani 1 1 d . . . . .
C43 C 1.1310(3) 0.68483(17) 0.49943(16) 0.0347(5) Uani 1 1 d . . . . .
H43A H 1.215190 0.719550 0.483682 0.052 Uiso 1 1 calc R U . . .
H43B H 1.132161 0.622066 0.490070 0.052 Uiso 1 1 calc R U . . .
H43C H 1.131272 0.700418 0.557399 0.052 Uiso 1 1 calc R U . . .
Cl1 Cl 0.24043(7) 0.20776(5) 0.10801(4) 0.04230(15) Uani 1 1 d . . . . .
Cl2 Cl -0.01066(8) 0.28519(6) 0.07656(5) 0.0565(2) Uani 1 1 d . . . . .
C44 C 0.1695(3) 0.3024(2) 0.1230(2) 0.0477(7) Uani 1 1 d . . . . .
H44A H 0.224266 0.351683 0.099783 0.057 Uiso 1 1 calc R U . . .
H44B H 0.178625 0.319042 0.182253 0.057 Uiso 1 1 calc R U . . .
Cl3 Cl -0.37871(8) 0.28595(5) 0.09052(6) 0.0583(2) Uani 1 1 d . . . . .
Cl4 Cl -0.46804(9) 0.40561(5) 0.20507(5) 0.0567(2) Uani 1 1 d . . . . .
C45 C -0.3407(3) 0.3414(2) 0.1894(2) 0.0494(7) Uani 1 1 d . . . . .
H45A H -0.245522 0.380031 0.198083 0.059 Uiso 1 1 calc R U . . .
H45B H -0.338832 0.297886 0.229914 0.059 Uiso 1 1 calc R U . . .
P3 P 0.10050(8) 0.44327(4) 0.35160(4) 0.03811(16) Uani 1 1 d . . . . .
F1 F 0.1157(3) 0.54357(13) 0.33623(15) 0.0723(6) Uani 1 1 d . . . . .
F2 F 0.0798(2) 0.34095(12) 0.36673(13) 0.0580(5) Uani 1 1 d . . . . .
F3 F 0.1034(3) 0.46607(14) 0.44732(12) 0.0495(5) Uani 0.891(3) 1 d . . P A 1
F4 F 0.0989(4) 0.4200(2) 0.25754(14) 0.0782(9) Uani 0.891(3) 1 d . . P A 1
F5 F 0.2678(2) 0.45062(19) 0.3695(2) 0.0712(7) Uani 0.891(3) 1 d . . P A 1
F6 F -0.0684(2) 0.43311(16) 0.33721(16) 0.0620(6) Uani 0.891(3) 1 d . . P A 1
F3A F 0.168(2) 0.4735(12) 0.4319(11) 0.0495(5) Uani 0.109(3) 1 d . . P A 2
F4A F 0.006(4) 0.3970(18) 0.2584(13) 0.0782(9) Uani 0.109(3) 1 d . . P A 2
F5A F 0.240(2) 0.4283(16) 0.3110(17) 0.0712(7) Uani 0.109(3) 1 d . . P A 2
F6A F -0.015(2) 0.4635(14) 0.3844(14) 0.0620(6) Uani 0.109(3) 1 d . . P A 2
C46 C 0.3495(3) 1.0000(2) 0.12705(19) 0.0453(6) Uani 1 1 d . . . . .
H46A H 0.422413 0.965734 0.143240 0.068 Uiso 1 1 calc R U . . .
H46B H 0.263593 0.976061 0.147962 0.068 Uiso 1 1 calc R U . . .
H46C H 0.384548 1.061521 0.149652 0.068 Uiso 1 1 calc R U . . .
C47 C 0.3157(3) 0.9949(2) 0.03534(19) 0.0443(6) Uani 1 1 d . . . . .
H47A H 0.242659 1.030062 0.019599 0.053 Uiso 1 1 calc R U . . .
H47B H 0.275109 0.932971 0.013254 0.053 Uiso 1 1 calc R U . . .
C48 C 0.4444(3) 1.02794(18) -0.00345(17) 0.0383(5) Uani 1 1 d . . . . .
H48A H 0.410990 1.032224 -0.062034 0.046 Uiso 1 1 calc R U . . .
H48B H 0.489248 1.088045 0.022300 0.046 Uiso 1 1 calc R U . . .

loop_
_atom_site_aniso_label
_atom_site_aniso_U_11
_atom_site_aniso_U_22
_atom_site_aniso_U_33
_atom_site_aniso_U_23
_atom_site_aniso_U_13
_atom_site_aniso_U_12
Cu1 0.01977(16) 0.02145(16) 0.02691(17) 0.00065(12) 0.00330(12) 0.00712(12)
P1 0.0187(2) 0.0204(2) 0.0251(3) -0.00057(19) 0.00274(19) 0.00492(18)
P2 0.0175(2) 0.0200(2) 0.0251(2) 0.00111(18) 0.00379(18) 0.00654(18)
O1 0.0183(6) 0.0216(7) 0.0268(7) -0.0008(5) 0.0056(5) 0.0042(5)
N1 0.0338(10) 0.0246(10) 0.0366(10) 0.0035(8) 0.0055(8) 0.0055(8)
N2 0.0225(9) 0.0314(10) 0.0321(10) 0.0015(8) 0.0037(7) 0.0078(7)
C1 0.0177(9) 0.0253(10) 0.0252(10) 0.0020(8) 0.0043(7) 0.0073(8)
C2 0.0172(9) 0.0243(10) 0.0253(10) 0.0007(8) 0.0017(7) 0.0057(7)
C3 0.0241(10) 0.0270(10) 0.0259(10) 0.0000(8) 0.0040(8) 0.0066(8)
C4 0.0262(10) 0.0305(11) 0.0272(10) 0.0007(8) 0.0076(8) 0.0076(9)
C5 0.0216(10) 0.0274(10) 0.0319(11) 0.0042(8) 0.0070(8) 0.0040(8)
C6 0.0194(9) 0.0228(10) 0.0292(10) 0.0012(8) 0.0036(8) 0.0062(8)
C7 0.0235(10) 0.0219(10) 0.0335(11) 0.0011(8) 0.0081(8) 0.0049(8)
C8 0.0176(9) 0.0235(10) 0.0325(11) 0.0019(8) 0.0051(8) 0.0087(8)
C9 0.0207(10) 0.0213(10) 0.0382(12) -0.0006(8) 0.0038(8) 0.0050(8)
C10 0.0249(10) 0.0258(10) 0.0311(11) -0.0042(8) 0.0015(8) 0.0069(8)
C11 0.0219(9) 0.0254(10) 0.0283(10) 0.0002(8) 0.0047(8) 0.0086(8)
C12 0.0172(9) 0.0224(10) 0.0306(10) 0.0015(8) 0.0043(8) 0.0071(7)
C13 0.0172(9) 0.0223(9) 0.0277(10) -0.0009(8) 0.0029(7) 0.0078(7)
C14 0.0339(12) 0.0258(11) 0.0471(14) -0.0034(10) 0.0172(11) -0.0025(9)
C15 0.0380(13) 0.0314(12) 0.0364(12) 0.0079(9) 0.0111(10) 0.0168(10)
C16 0.0217(10) 0.0253(10) 0.0265(10) -0.0018(8) 0.0045(8) 0.0052(8)
C17 0.0246(10) 0.0268(11) 0.0351(11) 0.0007(9) 0.0052(9) 0.0055(8)
C18 0.0226(10) 0.0318(12) 0.0368(12) -0.0026(9) 0.0058(9) 0.0004(9)
C19 0.0203(10) 0.0421(13) 0.0345(12) -0.0022(10) 0.0021(9) 0.0063(9)
C20 0.0259(11) 0.0407(13) 0.0392(13) 0.0081(10) 0.0014(9) 0.0125(10)
C21 0.0238(10) 0.0313(11) 0.0342(11) 0.0047(9) 0.0028(9) 0.0070(9)
C22 0.0209(9) 0.0212(10) 0.0316(11) -0.0001(8) 0.0052(8) 0.0030(8)
C23 0.0272(11) 0.0270(11) 0.0320(11) -0.0003(9) 0.0038(9) 0.0070(9)
C24 0.0351(12) 0.0307(12) 0.0333(12) -0.0048(9) 0.0080(10) 0.0045(10)
C25 0.0324(12) 0.0252(11) 0.0480(14) -0.0050(10) 0.0161(10) 0.0060(9)
C26 0.0229(10) 0.0271(11) 0.0493(14) 0.0018(10) 0.0105(10) 0.0075(9)
C27 0.0200(9) 0.0249(10) 0.0358(11) -0.0001(9) 0.0045(8) 0.0043(8)
C28 0.0205(9) 0.0253(10) 0.0243(10) 0.0016(8) 0.0047(7) 0.0062(8)
C29 0.0218(10) 0.0287(11) 0.0296(11) 0.0012(8) 0.0048(8) 0.0063(8)
C30 0.0202(10) 0.0407(13) 0.0317(11) -0.0016(10) 0.0038(8) 0.0026(9)
C31 0.0190(10) 0.0499(14) 0.0277(11) 0.0005(10) 0.0011(8) 0.0130(10)
C32 0.0285(11) 0.0395(13) 0.0300(11) 0.0052(9) 0.0042(9) 0.0171(10)
C33 0.0228(10) 0.0284(11) 0.0299(11) 0.0017(8) 0.0024(8) 0.0092(8)
C34 0.0201(9) 0.0207(9) 0.0255(10) 0.0008(8) 0.0037(8) 0.0035(7)
C35 0.0214(9) 0.0250(10) 0.0300(11) 0.0005(8) 0.0022(8) 0.0059(8)
C36 0.0273(11) 0.0290(11) 0.0307(11) 0.0046(9) -0.0004(9) 0.0056(9)
C37 0.0305(11) 0.0292(11) 0.0266(10) 0.0011(8) 0.0052(9) 0.0009(9)
C38 0.0281(11) 0.0304(11) 0.0348(12) 0.0006(9) 0.0107(9) 0.0073(9)
C39 0.0255(10) 0.0281(11) 0.0317(11) 0.0035(8) 0.0066(8) 0.0110(8)
C40 0.0330(12) 0.0306(13) 0.0414(13) 0.0021(10) -0.0030(10) 0.0043(10)
C41 0.0580(19) 0.0327(14) 0.067(2) 0.0140(14) -0.0118(16) -0.0004(13)
C42 0.0240(10) 0.0268(11) 0.0327(11) -0.0005(9) 0.0046(9) 0.0069(8)
C43 0.0249(11) 0.0364(12) 0.0416(13) 0.0022(10) -0.0024(9) 0.0113(9)
Cl1 0.0362(3) 0.0508(4) 0.0416(3) 0.0024(3) 0.0079(2) 0.0131(3)
Cl2 0.0452(4) 0.0689(5) 0.0540(4) -0.0017(4) -0.0072(3) 0.0250(4)
C44 0.0431(15) 0.0423(15) 0.0544(17) 0.0025(13) -0.0013(13) 0.0097(12)
Cl3 0.0406(4) 0.0470(4) 0.0839(6) -0.0080(4) 0.0085(4) 0.0082(3)
Cl4 0.0591(4) 0.0381(4) 0.0702(5) -0.0042(3) 0.0050(4) 0.0118(3)
C45 0.0404(15) 0.0429(15) 0.0646(19) 0.0159(14) 0.0081(13) 0.0045(12)
P3 0.0447(4) 0.0360(3) 0.0362(3) 0.0005(3) 0.0034(3) 0.0193(3)
F1 0.1024(18) 0.0441(10) 0.0841(15) 0.0205(10) 0.0369(13) 0.0267(11)
F2 0.0629(11) 0.0387(9) 0.0750(13) 0.0005(8) 0.0075(9) 0.0225(8)
F3 0.0581(14) 0.0472(10) 0.0395(10) -0.0019(8) 0.0096(9) 0.0032(10)
F4 0.119(3) 0.0879(19) 0.0412(11) -0.0023(11) 0.0158(15) 0.056(2)
F5 0.0404(11) 0.0846(17) 0.091(2) 0.0142(15) 0.0154(12) 0.0132(11)
F6 0.0430(12) 0.0676(14) 0.0737(16) 0.0031(12) -0.0080(10) 0.0243(10)
F3A 0.0581(14) 0.0472(10) 0.0395(10) -0.0019(8) 0.0096(9) 0.0032(10)
F4A 0.119(3) 0.0879(19) 0.0412(11) -0.0023(11) 0.0158(15) 0.056(2)
F5A 0.0404(11) 0.0846(17) 0.091(2) 0.0142(15) 0.0154(12) 0.0132(11)
F6A 0.0430(12) 0.0676(14) 0.0737(16) 0.0031(12) -0.0080(10) 0.0243(10)
C46 0.0302(13) 0.0550(17) 0.0545(17) 0.0078(13) 0.0099(12) 0.0152(12)
C47 0.0352(13) 0.0483(16) 0.0505(16) 0.0074(12) 0.0076(12) 0.0105(12)
C48 0.0369(13) 0.0378(13) 0.0393(13) 0.0025(10) 0.0079(10) 0.0046(11)

loop_
_atom_type_symbol
_atom_type_description
_atom_type_scat_dispersion_real
_atom_type_scat_dispersion_imag
_atom_type_scat_source
C C 0.0181 0.0091 'International Tables Vol C Tables 4.2.6.8 and 6.1.1.4'
H H 0.0000 0.0000 'International Tables Vol C Tables 4.2.6.8 and 6.1.1.4'
Cl Cl 0.3639 0.7018 'International Tables Vol C Tables 4.2.6.8 and 6.1.1.4'
Cu Cu -1.9646 0.5888 'International Tables Vol C Tables 4.2.6.8 and 6.1.1.4'
F F 0.0727 0.0534 'International Tables Vol C Tables 4.2.6.8 and 6.1.1.4'
N N 0.0311 0.0180 'International Tables Vol C Tables 4.2.6.8 and 6.1.1.4'
O O 0.0492 0.0322 'International Tables Vol C Tables 4.2.6.8 and 6.1.1.4'
P P 0.2955 0.4335 'International Tables Vol C Tables 4.2.6.8 and 6.1.1.4'

loop_
_geom_angle_atom_site_label_1
_geom_angle_atom_site_label_2
_geom_angle_atom_site_label_3
_geom_angle
_geom_angle_site_symmetry_1
_geom_angle_site_symmetry_3
_geom_angle_publ_flag
N2 Cu1 N1 93.68(8) . . ?
N2 Cu1 P1 117.68(6) . . ?
N1 Cu1 P1 110.02(6) . . ?
N2 Cu1 P2 110.09(6) . . ?
N1 Cu1 P2 110.90(6) . . ?
P1 Cu1 P2 112.88(2) . . ?
C16 P1 C22 101.39(10) . . ?
C16 P1 C2 107.16(10) . . ?
C22 P1 C2 101.89(10) . . ?
C16 P1 Cu1 108.21(7) . . ?
C22 P1 Cu1 119.73(7) . . ?
C2 P1 Cu1 116.85(7) . . ?
C28 P2 C12 103.90(9) . . ?
C28 P2 C34 101.62(9) . . ?
C12 P2 C34 102.33(10) . . ?
C28 P2 Cu1 116.78(7) . . ?
C12 P2 Cu1 111.82(7) . . ?
C34 P2 Cu1 118.40(7) . . ?
C13 O1 C1 114.94(16) . . ?
C40 N1 Cu1 164.7(2) . . ?
C42 N2 Cu1 166.8(2) . . ?
C6 C1 O1 119.90(18) . . ?
C6 C1 C2 124.31(19) . . ?
O1 C1 C2 115.79(18) . . ?
C1 C2 C3 116.66(19) . . ?
C1 C2 P1 118.96(15) . . ?
C3 C2 P1 123.62(16) . . ?
C4 C3 C2 120.6(2) . . ?
C4 C3 H3 119.7 . . ?
C2 C3 H3 119.7 . . ?
C3 C4 C5 120.6(2) . . ?
C3 C4 H4 119.7 . . ?
C5 C4 H4 119.7 . . ?
C4 C5 C6 120.8(2) . . ?
C4 C5 H5 119.6 . . ?
C6 C5 H5 119.6 . . ?
C1 C6 C5 116.86(19) . . ?
C1 C6 C7 118.84(18) . . ?
C5 C6 C7 124.28(19) . . ?
C8 C7 C14 111.58(19) . . ?
C8 C7 C6 107.33(17) . . ?
C14 C7 C6 111.58(18) . . ?
C8 C7 C15 108.71(17) . . ?
C14 C7 C15 109.1(2) . . ?
C6 C7 C15 108.50(18) . . ?
C13 C8 C9 116.6(2) . . ?
C13 C8 C7 118.37(19) . . ?
C9 C8 C7 125.0(2) . . ?
C10 C9 C8 120.9(2) . . ?
C10 C9 H9 119.5 . . ?
C8 C9 H9 119.5 . . ?
C9 C10 C11 120.9(2) . . ?
C9 C10 H10 119.6 . . ?
C11 C10 H10 119.6 . . ?
C10 C11 C12 120.0(2) . . ?
C10 C11 H11 120.0 . . ?
C12 C11 H11 120.0 . . ?
C11 C12 C13 117.47(19) . . ?
C11 C12 P2 125.44(17) . . ?
C13 C12 P2 116.90(16) . . ?
O1 C13 C8 120.55(19) . . ?
O1 C13 C12 115.37(18) . . ?
C8 C13 C12 124.1(2) . . ?
C7 C14 H14A 109.5 . . ?
C7 C14 H14B 109.5 . . ?
H14A C14 H14B 109.5 . . ?
C7 C14 H14C 109.5 . . ?
H14A C14 H14C 109.5 . . ?
H14B C14 H14C 109.5 . . ?
C7 C15 H15A 109.5 . . ?
C7 C15 H15B 109.5 . . ?
H15A C15 H15B 109.5 . . ?
C7 C15 H15C 109.5 . . ?
H15A C15 H15C 109.5 . . ?
H15B C15 H15C 109.5 . . ?
C21 C16 C17 119.3(2) . . ?
C21 C16 P1 124.66(17) . . ?
C17 C16 P1 115.99(17) . . ?
C18 C17 C16 120.5(2) . . ?
C18 C17 H17 119.7 . . ?
C16 C17 H17 119.7 . . ?
C17 C18 C19 119.9(2) . . ?
C17 C18 H18 120.0 . . ?
C19 C18 H18 120.0 . . ?
C20 C19 C18 119.8(2) . . ?
C20 C19 H19 120.1 . . ?
C18 C19 H19 120.1 . . ?
C19 C20 C21 120.6(2) . . ?
C19 C20 H20 119.7 . . ?
C21 C20 H20 119.7 . . ?
C16 C21 C20 119.8(2) . . ?
C16 C21 H21 120.1 . . ?
C20 C21 H21 120.1 . . ?
C23 C22 C27 119.3(2) . . ?
C23 C22 P1 122.12(17) . . ?
C27 C22 P1 118.52(17) . . ?
C24 C23 C22 120.5(2) . . ?
C24 C23 H23 119.8 . . ?
C22 C23 H23 119.8 . . ?
C23 C24 C25 119.8(2) . . ?
C23 C24 H24 120.1 . . ?
C25 C24 H24 120.1 . . ?
C26 C25 C24 120.2(2) . . ?
C26 C25 H25 119.9 . . ?
C24 C25 H25 119.9 . . ?
C25 C26 C27 120.0(2) . . ?
C25 C26 H26 120.0 . . ?
C27 C26 H26 120.0 . . ?
C22 C27 C26 120.1(2) . . ?
C22 C27 H27 120.0 . . ?
C26 C27 H27 120.0 . . ?
C33 C28 C29 119.4(2) . . ?
C33 C28 P2 123.33(17) . . ?
C29 C28 P2 117.14(16) . . ?
C30 C29 C28 119.9(2) . . ?
C30 C29 H29 120.0 . . ?
C28 C29 H29 120.0 . . ?
C31 C30 C29 120.3(2) . . ?
C31 C30 H30 119.9 . . ?
C29 C30 H30 119.9 . . ?
C30 C31 C32 120.1(2) . . ?
C30 C31 H31 119.9 . . ?
C32 C31 H31 119.9 . . ?
C31 C32 C33 120.1(2) . . ?
C31 C32 H32 119.9 . . ?
C33 C32 H32 119.9 . . ?
C28 C33 C32 120.1(2) . . ?
C28 C33 H33 120.0 . . ?
C32 C33 H33 120.0 . . ?
C35 C34 C39 119.2(2) . . ?
C35 C34 P2 119.13(16) . . ?
C39 C34 P2 121.68(16) . . ?
C36 C35 C34 120.4(2) . . ?
C36 C35 H35 119.8 . . ?
C34 C35 H35 119.8 . . ?
C35 C36 C37 120.0(2) . . ?
C35 C36 H36 120.0 . . ?
C37 C36 H36 120.0 . . ?
C38 C37 C36 119.9(2) . . ?
C38 C37 H37 120.0 . . ?
C36 C37 H37 120.0 . . ?
C39 C38 C37 120.2(2) . . ?
C39 C38 H38 119.9 . . ?
C37 C38 H38 119.9 . . ?
C38 C39 C34 120.3(2) . . ?
C38 C39 H39 119.8 . . ?
C34 C39 H39 119.8 . . ?
N1 C40 C41 179.7(4) . . ?
C40 C41 H41A 109.5 . . ?
C40 C41 H41B 109.5 . . ?
H41A C41 H41B 109.5 . . ?
C40 C41 H41C 109.5 . . ?
H41A C41 H41C 109.5 . . ?
H41B C41 H41C 109.5 . . ?
N2 C42 C43 179.5(3) . . ?
C42 C43 H43A 109.5 . . ?
C42 C43 H43B 109.5 . . ?
H43A C43 H43B 109.5 . . ?
C42 C43 H43C 109.5 . . ?
H43A C43 H43C 109.5 . . ?
H43B C43 H43C 109.5 . . ?
Cl1 C44 Cl2 111.63(17) . . ?
Cl1 C44 H44A 109.3 . . ?
Cl2 C44 H44A 109.3 . . ?
Cl1 C44 H44B 109.3 . . ?
Cl2 C44 H44B 109.3 . . ?
H44A C44 H44B 108.0 . . ?
Cl3 C45 Cl4 111.63(17) . . ?
Cl3 C45 H45A 109.3 . . ?
Cl4 C45 H45A 109.3 . . ?
Cl3 C45 H45B 109.3 . . ?
Cl4 C45 H45B 109.3 . . ?
H45A C45 H45B 108.0 . . ?
F3A P3 F6A 80.1(12) . . ?
F3A P3 F1 86.4(8) . . ?
F6A P3 F1 80.0(9) . . ?
F1 P3 F4 88.77(15) . . ?
F1 P3 F5 92.31(15) . . ?
F4 P3 F5 89.71(17) . . ?
F1 P3 F6 89.72(13) . . ?
F4 P3 F6 92.19(17) . . ?
F5 P3 F6 177.25(15) . . ?
F1 P3 F3 91.74(12) . . ?
F4 P3 F3 179.28(14) . . ?
F5 P3 F3 89.76(14) . . ?
F6 P3 F3 88.31(13) . . ?
F3A P3 F2 94.4(8) . . ?
F6A P3 F2 98.5(9) . . ?
F1 P3 F2 178.23(13) . . ?
F4 P3 F2 91.26(14) . . ?
F5 P3 F2 89.46(13) . . ?
F6 P3 F2 88.51(12) . . ?
F3 P3 F2 88.25(11) . . ?
F3A P3 F5A 99.7(13) . . ?
F6A P3 F5A 175.1(12) . . ?
F1 P3 F5A 95.0(8) . . ?
F2 P3 F5A 86.4(8) . . ?
F3A P3 F4A 173.2(13) . . ?
F6A P3 F4A 96.4(13) . . ?
F1 P3 F4A 98.9(9) . . ?
F2 P3 F4A 80.3(9) . . ?
F5A P3 F4A 84.2(13) . . ?
C47 C46 H46A 109.5 . . ?
C47 C46 H46B 109.5 . . ?
H46A C46 H46B 109.5 . . ?
C47 C46 H46C 109.5 . . ?
H46A C46 H46C 109.5 . . ?
H46B C46 H46C 109.5 . . ?
C46 C47 C48 113.5(2) . . ?
C46 C47 H47A 108.9 . . ?
C48 C47 H47A 108.9 . . ?
C46 C47 H47B 108.9 . . ?
C48 C47 H47B 108.9 . . ?
H47A C47 H47B 107.7 . . ?
C48 C48 C47 115.4(3) 2_675 . ?
C48 C48 H48A 108.4 2_675 . ?
C47 C48 H48A 108.4 . . ?
C48 C48 H48B 108.4 2_675 . ?
C47 C48 H48B 108.4 . . ?
H48A C48 H48B 107.5 . . ?

loop_
_geom_bond_atom_site_label_1
_geom_bond_atom_site_label_2
_geom_bond_distance
_geom_bond_site_symmetry_2
_geom_bond_publ_flag
Cu1 N2 2.0259(19) . ?
Cu1 N1 2.040(2) . ?
Cu1 P1 2.2758(6) . ?
Cu1 P2 2.2761(6) . ?
P1 C16 1.823(2) . ?
P1 C22 1.827(2) . ?
P1 C2 1.833(2) . ?
P2 C28 1.823(2) . ?
P2 C12 1.826(2) . ?
P2 C34 1.829(2) . ?
O1 C13 1.384(3) . ?
O1 C1 1.390(2) . ?
N1 C40 1.134(3) . ?
N2 C42 1.135(3) . ?
C1 C6 1.389(3) . ?
C1 C2 1.398(3) . ?
C2 C3 1.400(3) . ?
C3 C4 1.388(3) . ?
C3 H3 0.9500 . ?
C4 C5 1.389(3) . ?
C4 H4 0.9500 . ?
C5 C6 1.396(3) . ?
C5 H5 0.9500 . ?
C6 C7 1.530(3) . ?
C7 C8 1.526(3) . ?
C7 C14 1.528(3) . ?
C7 C15 1.543(3) . ?
C8 C13 1.390(3) . ?
C8 C9 1.402(3) . ?
C9 C10 1.387(3) . ?
C9 H9 0.9500 . ?
C10 C11 1.390(3) . ?
C10 H10 0.9500 . ?
C11 C12 1.397(3) . ?
C11 H11 0.9500 . ?
C12 C13 1.397(3) . ?
C14 H14A 0.9800 . ?
C14 H14B 0.9800 . ?
C14 H14C 0.9800 . ?
C15 H15A 0.9800 . ?
C15 H15B 0.9800 . ?
C15 H15C 0.9800 . ?
C16 C21 1.388(3) . ?
C16 C17 1.401(3) . ?
C17 C18 1.382(3) . ?
C17 H17 0.9500 . ?
C18 C19 1.390(4) . ?
C18 H18 0.9500 . ?
C19 C20 1.384(4) . ?
C19 H19 0.9500 . ?
C20 C21 1.393(3) . ?
C20 H20 0.9500 . ?
C21 H21 0.9500 . ?
C22 C23 1.394(3) . ?
C22 C27 1.395(3) . ?
C23 C24 1.387(3) . ?
C23 H23 0.9500 . ?
C24 C25 1.392(4) . ?
C24 H24 0.9500 . ?
C25 C26 1.383(4) . ?
C25 H25 0.9500 . ?
C26 C27 1.396(3) . ?
C26 H26 0.9500 . ?
C27 H27 0.9500 . ?
C28 C33 1.393(3) . ?
C28 C29 1.398(3) . ?
C29 C30 1.395(3) . ?
C29 H29 0.9500 . ?
C30 C31 1.382(4) . ?
C30 H30 0.9500 . ?
C31 C32 1.384(4) . ?
C31 H31 0.9500 . ?
C32 C33 1.395(3) . ?
C32 H32 0.9500 . ?
C33 H33 0.9500 . ?
C34 C35 1.392(3) . ?
C34 C39 1.401(3) . ?
C35 C36 1.391(3) . ?
C35 H35 0.9500 . ?
C36 C37 1.392(3) . ?
C36 H36 0.9500 . ?
C37 C38 1.387(3) . ?
C37 H37 0.9500 . ?
C38 C39 1.384(3) . ?
C38 H38 0.9500 . ?
C39 H39 0.9500 . ?
C40 C41 1.460(4) . ?
C41 H41A 0.9800 . ?
C41 H41B 0.9800 . ?
C41 H41C 0.9800 . ?
C42 C43 1.455(3) . ?
C43 H43A 0.9800 . ?
C43 H43B 0.9800 . ?
C43 H43C 0.9800 . ?
Cl1 C44 1.758(3) . ?
Cl2 C44 1.763(3) . ?
C44 H44A 0.9900 . ?
C44 H44B 0.9900 . ?
Cl3 C45 1.757(4) . ?
Cl4 C45 1.771(3) . ?
C45 H45A 0.9900 . ?
C45 H45B 0.9900 . ?
P3 F3A 1.400(18) . ?
P3 F6A 1.406(19) . ?
P3 F1 1.582(2) . ?
P3 F4 1.583(2) . ?
P3 F5 1.591(2) . ?
P3 F6 1.601(2) . ?
P3 F3 1.606(2) . ?
P3 F2 1.6095(19) . ?
P3 F5A 1.66(2) . ?
P3 F4A 1.71(3) . ?
C46 C47 1.505(4) . ?
C46 H46A 0.9800 . ?
C46 H46B 0.9800 . ?
C46 H46C 0.9800 . ?
C47 C48 1.527(4) . ?
C47 H47A 0.9900 . ?
C47 H47B 0.9900 . ?
C48 C48 1.506(5) 2_675 ?
C48 H48A 0.9900 . ?
C48 H48B 0.9900 . ?

loop_
_geom_torsion_atom_site_label_1
_geom_torsion_atom_site_label_2
_geom_torsion_atom_site_label_3
_geom_torsion_atom_site_label_4
_geom_torsion
_geom_torsion_site_symmetry_1
_geom_torsion_site_symmetry_2
_geom_torsion_site_symmetry_3
_geom_torsion_site_symmetry_4
_geom_torsion_publ_flag
C13 O1 C1 C6 -36.0(3) . . . . ?
C13 O1 C1 C2 143.11(18) . . . . ?
C6 C1 C2 C3 -3.3(3) . . . . ?
O1 C1 C2 C3 177.62(18) . . . . ?
C6 C1 C2 P1 167.10(17) . . . . ?
O1 C1 C2 P1 -12.0(2) . . . . ?
C16 P1 C2 C1 84.03(18) . . . . ?
C22 P1 C2 C1 -169.94(16) . . . . ?
Cu1 P1 C2 C1 -37.51(18) . . . . ?
C16 P1 C2 C3 -106.29(19) . . . . ?
C22 P1 C2 C3 -0.3(2) . . . . ?
Cu1 P1 C2 C3 132.18(16) . . . . ?
C1 C2 C3 C4 1.4(3) . . . . ?
P1 C2 C3 C4 -168.54(17) . . . . ?
C2 C3 C4 C5 0.9(3) . . . . ?
C3 C4 C5 C6 -1.4(3) . . . . ?
O1 C1 C6 C5 -178.15(18) . . . . ?
C2 C1 C6 C5 2.8(3) . . . . ?
O1 C1 C6 C7 0.4(3) . . . . ?
C2 C1 C6 C7 -178.66(19) . . . . ?
C4 C5 C6 C1 -0.4(3) . . . . ?
C4 C5 C6 C7 -178.8(2) . . . . ?
C1 C6 C7 C8 33.3(3) . . . . ?
C5 C6 C7 C8 -148.3(2) . . . . ?
C1 C6 C7 C14 155.8(2) . . . . ?
C5 C6 C7 C14 -25.7(3) . . . . ?
C1 C6 C7 C15 -84.0(2) . . . . ?
C5 C6 C7 C15 94.4(2) . . . . ?
C14 C7 C8 C13 -157.59(19) . . . . ?
C6 C7 C8 C13 -35.1(2) . . . . ?
C15 C7 C8 C13 82.1(2) . . . . ?
C14 C7 C8 C9 25.3(3) . . . . ?
C6 C7 C8 C9 147.8(2) . . . . ?
C15 C7 C8 C9 -95.0(2) . . . . ?
C13 C8 C9 C10 -0.9(3) . . . . ?
C7 C8 C9 C10 176.25(19) . . . . ?
C8 C9 C10 C11 0.4(3) . . . . ?
C9 C10 C11 C12 0.6(3) . . . . ?
C10 C11 C12 C13 -1.1(3) . . . . ?
C10 C11 C12 P2 173.63(16) . . . . ?
C28 P2 C12 C11 111.10(18) . . . . ?
C34 P2 C12 C11 5.6(2) . . . . ?
Cu1 P2 C12 C11 -122.09(17) . . . . ?
C28 P2 C12 C13 -74.10(17) . . . . ?
C34 P2 C12 C13 -179.56(15) . . . . ?
Cu1 P2 C12 C13 52.70(16) . . . . ?
C1 O1 C13 C8 34.2(2) . . . . ?
C1 O1 C13 C12 -145.57(18) . . . . ?
C9 C8 C13 O1 -179.37(17) . . . . ?
C7 C8 C13 O1 3.3(3) . . . . ?
C9 C8 C13 C12 0.4(3) . . . . ?
C7 C8 C13 C12 -176.98(18) . . . . ?
C11 C12 C13 O1 -179.60(17) . . . . ?
P2 C12 C13 O1 5.2(2) . . . . ?
C11 C12 C13 C8 0.6(3) . . . . ?
P2 C12 C13 C8 -174.58(16) . . . . ?
C22 P1 C16 C21 -116.7(2) . . . . ?
C2 P1 C16 C21 -10.3(2) . . . . ?
Cu1 P1 C16 C21 116.54(19) . . . . ?
C22 P1 C16 C17 65.62(18) . . . . ?
C2 P1 C16 C17 172.02(17) . . . . ?
Cu1 P1 C16 C17 -61.16(18) . . . . ?
C21 C16 C17 C18 1.2(3) . . . . ?
P1 C16 C17 C18 179.01(18) . . . . ?
C16 C17 C18 C19 -1.4(4) . . . . ?
C17 C18 C19 C20 0.5(4) . . . . ?
C18 C19 C20 C21 0.5(4) . . . . ?
C17 C16 C21 C20 -0.2(3) . . . . ?
P1 C16 C21 C20 -177.78(19) . . . . ?
C19 C20 C21 C16 -0.7(4) . . . . ?
C16 P1 C22 C23 32.2(2) . . . . ?
C2 P1 C22 C23 -78.3(2) . . . . ?
Cu1 P1 C22 C23 151.02(16) . . . . ?
C16 P1 C22 C27 -149.39(18) . . . . ?
C2 P1 C22 C27 100.12(18) . . . . ?
Cu1 P1 C22 C27 -30.6(2) . . . . ?
C27 C22 C23 C24 -0.7(3) . . . . ?
P1 C22 C23 C24 177.72(18) . . . . ?
C22 C23 C24 C25 -0.7(4) . . . . ?
C23 C24 C25 C26 1.4(4) . . . . ?
C24 C25 C26 C27 -0.6(4) . . . . ?
C23 C22 C27 C26 1.5(3) . . . . ?
P1 C22 C27 C26 -176.99(17) . . . . ?
C25 C26 C27 C22 -0.8(3) . . . . ?
C12 P2 C28 C33 -9.9(2) . . . . ?
C34 P2 C28 C33 96.08(19) . . . . ?
Cu1 P2 C28 C33 -133.55(17) . . . . ?
C12 P2 C28 C29 173.79(17) . . . . ?
C34 P2 C28 C29 -80.22(18) . . . . ?
Cu1 P2 C28 C29 50.15(18) . . . . ?
C33 C28 C29 C30 -1.0(3) . . . . ?
P2 C28 C29 C30 175.49(17) . . . . ?
C28 C29 C30 C31 0.4(3) . . . . ?
C29 C30 C31 C32 0.6(4) . . . . ?
C30 C31 C32 C33 -1.0(3) . . . . ?
C29 C28 C33 C32 0.6(3) . . . . ?
P2 C28 C33 C32 -175.62(17) . . . . ?
C31 C32 C33 C28 0.4(3) . . . . ?
C28 P2 C34 C35 151.53(17) . . . . ?
C12 P2 C34 C35 -101.26(18) . . . . ?
Cu1 P2 C34 C35 22.2(2) . . . . ?
C28 P2 C34 C39 -29.1(2) . . . . ?
C12 P2 C34 C39 78.08(19) . . . . ?
Cu1 P2 C34 C39 -158.49(16) . . . . ?
C39 C34 C35 C36 -1.4(3) . . . . ?
P2 C34 C35 C36 177.99(17) . . . . ?
C34 C35 C36 C37 0.7(3) . . . . ?
C35 C36 C37 C38 0.3(3) . . . . ?
C36 C37 C38 C39 -0.7(4) . . . . ?
C37 C38 C39 C34 0.0(4) . . . . ?
C35 C34 C39 C38 1.0(3) . . . . ?
P2 C34 C39 C38 -178.31(18) . . . . ?
C46 C47 C48 C48 67.9(4) . . . 2_675 ?
